data_7054035
loop_
_publ_author_name
'Liu, Mengran'
'Ptaszek, Marcin'
'Mass, Olga'
'Minkler, Daniel F.'
'Sommer, Roger D.'
'Bhaumik, Jayeeta'
'Lindsey, Jonathan S.'

_publ_section_title
;
 Regioselective \b-pyrrolic electrophilic substitution of
 hydrodipyrrin--dialkylboron complexes facilitates access to synthetic
 models for chlorophyll f
;
_journal_issue 4
_journal_name_full 'New Journal of Chemistry'
_journal_page_first 1717
_journal_paper_doi 10.1039/c3nj01508d
_journal_volume 38
_journal_year 2014
_chemical_formula_sum 'C27 H39 B N2'
_chemical_formula_weight 402.41
_chemical_name_systematic
; 
 ? 
;
_space_group_IT_number 14
_symmetry_cell_setting monoclinic
_symmetry_space_group_name_Hall '-P 2ybc'
_symmetry_space_group_name_H-M 'P 1 21/c 1'
_atom_sites_solution_hydrogens geom
_atom_sites_solution_primary direct
_atom_sites_solution_secondary difmap
_audit_creation_method SHELXL-97
_cell_angle_alpha 90.00
_cell_angle_beta 109.714(8)
_cell_angle_gamma 90.00
_cell_formula_units_Z 4
_cell_length_a 9.077(2)
_cell_length_b 16.466(6)
_cell_length_c 18.163(6)
_cell_measurement_reflns_used 8126
_cell_measurement_temperature 173
_cell_measurement_theta_max 21.14
_cell_measurement_theta_min 2.38
_cell_volume 2555.6(14)
_computing_cell_refinement SAINT
_computing_data_collection Apex2
_computing_data_reduction SAINT
_computing_molecular_graphics NRCVAX
_computing_publication_material cif2tables.py
_computing_structure_refinement XL
_computing_structure_solution SIR92
_diffrn_ambient_temperature 173
_diffrn_measured_fraction_theta_full 0.999
_diffrn_measured_fraction_theta_max 0.999
_diffrn_measurement_device_type 'Bruker-Nonius Kappa Axis X8 Apex2'
_diffrn_measurement_method 'omega and phi scans'
_diffrn_radiation_monochromator graphite
_diffrn_radiation_source 'fine-focus sealed tube'
_diffrn_radiation_type MoK\a
_diffrn_radiation_wavelength 0.71073
_diffrn_reflns_av_R_equivalents 0.0461
_diffrn_reflns_av_sigmaI/netI 0.0317
_diffrn_reflns_limit_h_max 11
_diffrn_reflns_limit_h_min -8
_diffrn_reflns_limit_k_max 20
_diffrn_reflns_limit_k_min -20
_diffrn_reflns_limit_l_max 22
_diffrn_reflns_limit_l_min -22
_diffrn_reflns_number 54612
_diffrn_reflns_theta_full 26.41
_diffrn_reflns_theta_max 26.41
_diffrn_reflns_theta_min 2.38
_exptl_absorpt_coefficient_mu 0.060
_exptl_absorpt_correction_T_max 0.9952
_exptl_absorpt_correction_T_min 0.9792
_exptl_absorpt_correction_type multi-scan
_exptl_absorpt_process_details SADABS
_exptl_crystal_colour orange
_exptl_crystal_density_diffrn 1.046
_exptl_crystal_density_method 'not measured'
_exptl_crystal_description prism
_exptl_crystal_F_000 880
_exptl_crystal_size_max 0.36
_exptl_crystal_size_mid 0.26
_exptl_crystal_size_min 0.08
_refine_diff_density_max 0.399
_refine_diff_density_min -0.349
_refine_diff_density_rms 0.046
_refine_ls_extinction_method none
_refine_ls_goodness_of_fit_ref 1.058
_refine_ls_hydrogen_treatment constr
_refine_ls_matrix_type full
_refine_ls_number_parameters 277
_refine_ls_number_reflns 5249
_refine_ls_number_restraints 0
_refine_ls_restrained_S_all 1.058
_refine_ls_R_factor_all 0.1097
_refine_ls_R_factor_gt 0.0696
_refine_ls_shift/su_max 0.001
_refine_ls_shift/su_mean 0.000
_refine_ls_structure_factor_coef Fsqd
_refine_ls_weighting_details 'calc w=1/[\s^2^(Fo^2^)+(0.1089P)^2^+0.9248P] where P=(Fo^2^+2Fc^2^)/3'
_refine_ls_weighting_scheme calc
_refine_ls_wR_factor_gt 0.1910
_refine_ls_wR_factor_ref 0.2220
_reflns_number_gt 3293
_reflns_number_total 5249
_reflns_threshold_expression >2sigma(I)
_cod_data_source_file c3nj01508d2.cif
_cod_data_source_block x12094
_cod_original_sg_symbol_H-M 'P 21/c'
_cod_database_code 7054035

loop_
_symmetry_equiv_pos_as_xyz
'x, y, z'
'-x, y+1/2, -z+1/2'
'-x, -y, -z'
'x, -y-1/2, z-1/2'

loop_
_atom_site_label
_atom_site_type_symbol
_atom_site_fract_x
_atom_site_fract_y
_atom_site_fract_z
_atom_site_U_iso_or_equiv
_atom_site_adp_type
_atom_site_occupancy
_atom_site_symmetry_multiplicity
_atom_site_calc_flag
_atom_site_refinement_flags
N1 N 0.4059(2) 0.13621(11) 0.20095(12) 0.0473(5) Uani 1 1 d .
N2 N 0.4236(2) 0.04273(11) 0.31409(12) 0.0498(5) Uani 1 1 d .
C1 C 0.3557(3) 0.18513(14) 0.14156(16) 0.0563(7) Uani 1 1 d .
C2 C 0.4824(3) 0.21461(16) 0.11428(16) 0.0634(7) Uani 1 1 d .
H2A H 0.4852 0.2747 0.1141 0.076 Uiso 1 1 calc R
H2B H 0.4671 0.1947 0.0608 0.076 Uiso 1 1 calc R
C3 C 0.6332(3) 0.18042(16) 0.17246(16) 0.0608(7) Uani 1 1 d .
C4 C 0.5702(3) 0.12431(13) 0.22116(13) 0.0451(5) Uani 1 1 d .
C5 C 0.6479(3) 0.07117(13) 0.27565(13) 0.0439(5) Uani 1 1 d .
H5 H 0.7561 0.0630 0.2844 0.053 Uiso 1 1 calc R
C6 C 0.5762(3) 0.02564(13) 0.32179(13) 0.0434(5) Uani 1 1 d .
C7 C 0.6368(3) -0.03097(13) 0.38142(13) 0.0435(5) Uani 1 1 d .
C8 C 0.5155(3) -0.04754(14) 0.41127(16) 0.0532(6) Uani 1 1 d .
H8 H 0.5208 -0.0834 0.4530 0.064 Uiso 1 1 calc R
C9 C 0.3886(3) -0.00243(15) 0.36906(16) 0.0581(7) Uani 1 1 d .
H9 H 0.2903 -0.0025 0.3769 0.070 Uiso 1 1 calc R
C10 C 0.1908(3) 0.20973(18) 0.1021(2) 0.0798(9) Uani 1 1 d .
H10A H 0.1590 0.1959 0.0464 0.120 Uiso 1 1 calc R
H10B H 0.1807 0.2684 0.1079 0.120 Uiso 1 1 calc R
H10C H 0.1235 0.1811 0.1259 0.120 Uiso 1 1 calc R
C11 C 0.7259(5) 0.2492(2) 0.2254(2) 0.1160(16) Uani 1 1 d .
H11A H 0.8188 0.2265 0.2652 0.174 Uiso 1 1 calc R
H11B H 0.6597 0.2759 0.2511 0.174 Uiso 1 1 calc R
H11C H 0.7583 0.2889 0.1937 0.174 Uiso 1 1 calc R
C12 C 0.7300(5) 0.1355(3) 0.1333(2) 0.1217(17) Uani 1 1 d .
H12A H 0.8215 0.1118 0.1731 0.183 Uiso 1 1 calc R
H12B H 0.7646 0.1732 0.1007 0.183 Uiso 1 1 calc R
H12C H 0.6671 0.0922 0.1005 0.183 Uiso 1 1 calc R
B1 B 0.3018(3) 0.09448(18) 0.2492(2) 0.0568(7) Uani 1 1 d .
C13 C 0.2276(3) 0.16461(17) 0.28810(19) 0.0698(8) Uani 1 1 d .
H13A H 0.1324 0.1854 0.2474 0.084 Uiso 1 1 calc R
H13B H 0.1939 0.1392 0.3292 0.084 Uiso 1 1 calc R
C14 C 0.3311(3) 0.23688(18) 0.32426(19) 0.0726(8) Uani 1 1 d .
H14A H 0.4283 0.2166 0.3639 0.087 Uiso 1 1 calc R
H14B H 0.3609 0.2645 0.2830 0.087 Uiso 1 1 calc R
C15 C 0.2568(4) 0.2985(2) 0.3625(2) 0.0927(11) Uani 1 1 d .
H15A H 0.1545 0.3149 0.3244 0.111 Uiso 1 1 calc R
H15B H 0.2366 0.2723 0.4073 0.111 Uiso 1 1 calc R
C16 C 0.3530(5) 0.3732(2) 0.3912(2) 0.1128(13) Uani 1 1 d .
H16A H 0.4570 0.3576 0.4266 0.169 Uiso 1 1 calc R
H16B H 0.3016 0.4077 0.4192 0.169 Uiso 1 1 calc R
H16C H 0.3634 0.4031 0.3466 0.169 Uiso 1 1 calc R
C17 C 0.1742(3) 0.03376(17) 0.19343(19) 0.0706(8) Uani 1 1 d .
H17A H 0.1209 0.0054 0.2254 0.085 Uiso 1 1 calc R
H17B H 0.0944 0.0665 0.1539 0.085 Uiso 1 1 calc R
C18 C 0.2359(4) -0.0286(2) 0.1517(2) 0.0860(10) Uani 1 1 d .
H18A H 0.3251 -0.0570 0.1902 0.103 Uiso 1 1 calc R
H18B H 0.2758 -0.0010 0.1138 0.103 Uiso 1 1 calc R
C19 C 0.1138(5) -0.0916(2) 0.1081(3) 0.1236(16) Uani 1 1 d .
H19A H 0.0733 -0.1187 0.1460 0.148 Uiso 1 1 calc R
H19B H 0.0251 -0.0631 0.0695 0.148 Uiso 1 1 calc R
C20 C 0.1694(7) -0.1504(4) 0.0695(4) 0.185(3) Uani 1 1 d .
H20A H 0.1965 -0.1251 0.0269 0.278 Uiso 1 1 calc R
H20B H 0.0883 -0.1915 0.0479 0.278 Uiso 1 1 calc R
H20C H 0.2626 -0.1760 0.1063 0.278 Uiso 1 1 calc R
C21 C 0.7952(3) -0.06491(12) 0.41117(13) 0.0423(5) Uani 1 1 d .
C22 C 0.8629(3) -0.08538(13) 0.49014(13) 0.0465(6) Uani 1 1 d .
H22 H 0.8043 -0.0775 0.5241 0.056 Uiso 1 1 calc R
C23 C 1.0115(3) -0.11657(13) 0.52004(14) 0.0497(6) Uani 1 1 d .
H23 H 1.0528 -0.1303 0.5739 0.060 Uiso 1 1 calc R
C24 C 1.1029(3) -0.12850(13) 0.47302(14) 0.0485(6) Uani 1 1 d .
C25 C 1.0369(3) -0.10965(13) 0.39446(14) 0.0491(6) Uani 1 1 d .
H25 H 1.0961 -0.1179 0.3608 0.059 Uiso 1 1 calc R
C26 C 0.8862(3) -0.07904(13) 0.36373(13) 0.0472(6) Uani 1 1 d .
H26 H 0.8439 -0.0674 0.3094 0.057 Uiso 1 1 calc R
C27 C 1.2681(3) -0.15867(16) 0.50705(17) 0.0639(7) Uani 1 1 d .
H27A H 1.3373 -0.1134 0.5315 0.096 Uiso 1 1 calc R
H27B H 1.3009 -0.1820 0.4654 0.096 Uiso 1 1 calc R
H27C H 1.2739 -0.2004 0.5464 0.096 Uiso 1 1 calc R

loop_
_atom_site_aniso_label
_atom_site_aniso_U_11
_atom_site_aniso_U_22
_atom_site_aniso_U_33
_atom_site_aniso_U_23
_atom_site_aniso_U_13
_atom_site_aniso_U_12
N1 0.0391(11) 0.0351(9) 0.0636(12) 0.0009(9) 0.0116(9) 0.0016(8)
N2 0.0434(11) 0.0431(10) 0.0694(13) 0.0015(9) 0.0274(9) -0.0011(8)
C1 0.0516(15) 0.0374(12) 0.0728(17) 0.0030(12) 0.0118(12) 0.0055(10)
C2 0.0639(17) 0.0548(15) 0.0686(17) 0.0179(13) 0.0188(13) 0.0093(12)
C3 0.0535(15) 0.0639(16) 0.0656(16) 0.0246(13) 0.0210(12) 0.0039(12)
C4 0.0386(12) 0.0433(12) 0.0532(13) 0.0038(10) 0.0152(10) 0.0001(9)
C5 0.0363(12) 0.0455(12) 0.0507(13) 0.0052(10) 0.0159(10) 0.0007(9)
C6 0.0419(12) 0.0377(11) 0.0546(13) -0.0004(10) 0.0217(10) -0.0025(9)
C7 0.0495(13) 0.0373(11) 0.0494(12) -0.0013(10) 0.0243(10) -0.0034(9)
C8 0.0613(16) 0.0410(12) 0.0681(16) 0.0035(11) 0.0357(13) -0.0039(11)
C9 0.0552(15) 0.0482(13) 0.0836(18) 0.0011(13) 0.0402(14) -0.0055(11)
C10 0.0566(17) 0.0582(17) 0.108(2) 0.0179(16) 0.0059(16) 0.0151(13)
C11 0.119(3) 0.106(3) 0.101(3) 0.034(2) 0.008(2) -0.064(2)
C12 0.128(3) 0.144(3) 0.135(3) 0.094(3) 0.099(3) 0.078(3)
B1 0.0379(15) 0.0504(16) 0.083(2) 0.0041(15) 0.0218(14) -0.0010(12)
C13 0.0484(16) 0.0677(18) 0.098(2) 0.0046(15) 0.0309(15) 0.0114(13)
C14 0.0613(18) 0.0654(17) 0.090(2) -0.0022(15) 0.0247(15) 0.0135(14)
C15 0.098(3) 0.083(2) 0.107(3) -0.013(2) 0.047(2) 0.019(2)
C16 0.142(4) 0.090(3) 0.109(3) -0.020(2) 0.046(3) 0.005(3)
C17 0.0502(16) 0.0559(16) 0.099(2) 0.0048(15) 0.0162(14) -0.0047(12)
C18 0.073(2) 0.072(2) 0.102(2) -0.0197(18) 0.0159(18) -0.0192(16)
C19 0.096(3) 0.072(2) 0.167(4) -0.033(3) -0.003(3) -0.007(2)
C20 0.142(5) 0.147(5) 0.229(7) -0.095(5) 0.012(4) 0.007(4)
C21 0.0513(13) 0.0308(10) 0.0492(13) 0.0011(9) 0.0227(10) -0.0037(9)
C22 0.0606(15) 0.0361(11) 0.0478(13) -0.0011(9) 0.0249(11) -0.0035(10)
C23 0.0570(15) 0.0395(12) 0.0485(14) -0.0007(10) 0.0125(11) -0.0053(10)
C24 0.0492(14) 0.0330(11) 0.0621(15) -0.0029(10) 0.0172(11) -0.0060(9)
C25 0.0555(15) 0.0384(12) 0.0606(15) -0.0001(10) 0.0293(12) -0.0003(10)
C26 0.0592(15) 0.0407(12) 0.0466(13) 0.0037(10) 0.0243(11) 0.0026(10)
C27 0.0525(16) 0.0568(15) 0.0775(18) -0.0015(13) 0.0155(13) -0.0017(12)

loop_
_atom_type_symbol
_atom_type_description
_atom_type_scat_dispersion_real
_atom_type_scat_dispersion_imag
_atom_type_scat_source
C C 0.0033 0.0016 'International Tables Vol C Tables 4.2.6.8 and 6.1.1.4'
H H 0.0000 0.0000 'International Tables Vol C Tables 4.2.6.8 and 6.1.1.4'
B B 0.0013 0.0007 'International Tables Vol C Tables 4.2.6.8 and 6.1.1.4'
N N 0.0061 0.0033 'International Tables Vol C Tables 4.2.6.8 and 6.1.1.4'

loop_
_geom_angle_atom_site_label_1
_geom_angle_atom_site_label_2
_geom_angle_atom_site_label_3
_geom_angle
C1 N1 C4 110.0(2)
C1 N1 B1 126.8(2)
C4 N1 B1 123.12(19)
C9 N2 C6 106.8(2)
C9 N2 B1 124.5(2)
C6 N2 B1 128.26(19)
N1 C1 C2 112.8(2)
N1 C1 C10 125.8(3)
C2 C1 C10 121.4(2)
C1 C2 C3 105.3(2)
C1 C2 H2A 110.7
C3 C2 H2A 110.7
C1 C2 H2B 110.7
C3 C2 H2B 110.7
H2A C2 H2B 108.8
C12 C3 C4 111.9(2)
C12 C3 C2 112.7(3)
C4 C3 C2 101.6(2)
C12 C3 C11 112.0(3)
C4 C3 C11 108.5(2)
C2 C3 C11 109.6(3)
C5 C4 N1 121.9(2)
C5 C4 C3 128.6(2)
N1 C4 C3 109.49(19)
C4 C5 C6 123.2(2)
C4 C5 H5 118.4
C6 C5 H5 118.4
N2 C6 C7 109.63(19)
N2 C6 C5 118.3(2)
C7 C6 C5 131.8(2)
C6 C7 C8 105.9(2)
C6 C7 C21 128.47(19)
C8 C7 C21 125.6(2)
C9 C8 C7 107.4(2)
C9 C8 H8 126.3
C7 C8 H8 126.3
N2 C9 C8 110.3(2)
N2 C9 H9 124.9
C8 C9 H9 124.9
C1 C10 H10A 109.5
C1 C10 H10B 109.5
H10A C10 H10B 109.5
C1 C10 H10C 109.5
H10A C10 H10C 109.5
H10B C10 H10C 109.5
C3 C11 H11A 109.5
C3 C11 H11B 109.5
H11A C11 H11B 109.5
C3 C11 H11C 109.5
H11A C11 H11C 109.5
H11B C11 H11C 109.5
C3 C12 H12A 109.5
C3 C12 H12B 109.5
H12A C12 H12B 109.5
C3 C12 H12C 109.5
H12A C12 H12C 109.5
H12B C12 H12C 109.5
N2 B1 C17 108.2(2)
N2 B1 C13 110.6(2)
C17 B1 C13 113.8(2)
N2 B1 N1 103.99(18)
C17 B1 N1 110.3(2)
C13 B1 N1 109.5(2)
C14 C13 B1 117.4(2)
C14 C13 H13A 107.9
B1 C13 H13A 107.9
C14 C13 H13B 107.9
B1 C13 H13B 107.9
H13A C13 H13B 107.2
C15 C14 C13 114.7(3)
C15 C14 H14A 108.6
C13 C14 H14A 108.6
C15 C14 H14B 108.6
C13 C14 H14B 108.6
H14A C14 H14B 107.6
C16 C15 C14 114.4(3)
C16 C15 H15A 108.7
C14 C15 H15A 108.7
C16 C15 H15B 108.7
C14 C15 H15B 108.7
H15A C15 H15B 107.6
C15 C16 H16A 109.5
C15 C16 H16B 109.5
H16A C16 H16B 109.5
C15 C16 H16C 109.5
H16A C16 H16C 109.5
H16B C16 H16C 109.5
C18 C17 B1 115.8(2)
C18 C17 H17A 108.3
B1 C17 H17A 108.3
C18 C17 H17B 108.3
B1 C17 H17B 108.3
H17A C17 H17B 107.4
C17 C18 C19 113.5(3)
C17 C18 H18A 108.9
C19 C18 H18A 108.9
C17 C18 H18B 108.9
C19 C18 H18B 108.9
H18A C18 H18B 107.7
C20 C19 C18 114.3(4)
C20 C19 H19A 108.7
C18 C19 H19A 108.7
C20 C19 H19B 108.7
C18 C19 H19B 108.7
H19A C19 H19B 107.6
C19 C20 H20A 109.5
C19 C20 H20B 109.5
H20A C20 H20B 109.5
C19 C20 H20C 109.5
H20A C20 H20C 109.5
H20B C20 H20C 109.5
C22 C21 C26 116.4(2)
C22 C21 C7 120.5(2)
C26 C21 C7 123.1(2)
C23 C22 C21 121.9(2)
C23 C22 H22 119.0
C21 C22 H22 119.0
C22 C23 C24 121.3(2)
C22 C23 H23 119.3
C24 C23 H23 119.3
C25 C24 C23 117.4(2)
C25 C24 C27 121.6(2)
C23 C24 C27 120.9(2)
C24 C25 C26 121.5(2)
C24 C25 H25 119.3
C26 C25 H25 119.3
C25 C26 C21 121.3(2)
C25 C26 H26 119.3
C21 C26 H26 119.3
C24 C27 H27A 109.5
C24 C27 H27B 109.5
H27A C27 H27B 109.5
C24 C27 H27C 109.5
H27A C27 H27C 109.5
H27B C27 H27C 109.5

loop_
_geom_bond_atom_site_label_1
_geom_bond_atom_site_label_2
_geom_bond_distance
N1 C1 1.299(3)
N1 C4 1.424(3)
N1 B1 1.641(3)
N2 C9 1.366(3)
N2 C6 1.373(3)
N2 B1 1.568(4)
C1 C2 1.479(4)
C1 C10 1.481(4)
C2 C3 1.527(4)
C2 H2A 0.9900
C2 H2B 0.9900
C3 C12 1.499(4)
C3 C4 1.518(3)
C3 C11 1.540(5)
C4 C5 1.331(3)
C5 C6 1.434(3)
C5 H5 0.9500
C6 C7 1.394(3)
C7 C8 1.408(3)
C7 C21 1.466(3)
C8 C9 1.367(4)
C8 H8 0.9500
C9 H9 0.9500
C10 H10A 0.9800
C10 H10B 0.9800
C10 H10C 0.9800
C11 H11A 0.9800
C11 H11B 0.9800
C11 H11C 0.9800
C12 H12A 0.9800
C12 H12B 0.9800
C12 H12C 0.9800
B1 C17 1.605(4)
B1 C13 1.614(4)
C13 C14 1.521(4)
C13 H13A 0.9900
C13 H13B 0.9900
C14 C15 1.512(4)
C14 H14A 0.9900
C14 H14B 0.9900
C15 C16 1.496(5)
C15 H15A 0.9900
C15 H15B 0.9900
C16 H16A 0.9800
C16 H16B 0.9800
C16 H16C 0.9800
C17 C18 1.493(4)
C17 H17A 0.9900
C17 H17B 0.9900
C18 C19 1.528(4)
C18 H18A 0.9900
C18 H18B 0.9900
C19 C20 1.386(6)
C19 H19A 0.9900
C19 H19B 0.9900
C20 H20A 0.9800
C20 H20B 0.9800
C20 H20C 0.9800
C21 C22 1.398(3)
C21 C26 1.400(3)
C22 C23 1.373(3)
C22 H22 0.9500
C23 C24 1.391(3)
C23 H23 0.9500
C24 C25 1.384(3)
C24 C27 1.500(3)
C25 C26 1.386(3)
C25 H25 0.9500
C26 H26 0.9500
C27 H27A 0.9800
C27 H27B 0.9800
C27 H27C 0.9800

loop_
_geom_torsion_atom_site_label_1
_geom_torsion_atom_site_label_2
_geom_torsion_atom_site_label_3
_geom_torsion_atom_site_label_4
_geom_torsion
C4 N1 C1 C2 -1.2(3)
B1 N1 C1 C2 177.3(2)
C4 N1 C1 C10 177.8(3)
B1 N1 C1 C10 -3.8(4)
N1 C1 C2 C3 -4.5(3)
C10 C1 C2 C3 176.5(3)
C1 C2 C3 C12 127.5(3)
C1 C2 C3 C4 7.6(3)
C1 C2 C3 C11 -107.1(3)
C1 N1 C4 C5 -173.9(2)
B1 N1 C4 C5 7.5(3)
C1 N1 C4 C3 6.5(3)
B1 N1 C4 C3 -172.0(2)
C12 C3 C4 C5 51.4(4)
C2 C3 C4 C5 171.9(2)
C11 C3 C4 C5 -72.7(4)
C12 C3 C4 N1 -129.1(3)
C2 C3 C4 N1 -8.7(3)
C11 C3 C4 N1 106.8(3)
N1 C4 C5 C6 -4.1(4)
C3 C4 C5 C6 175.3(2)
C9 N2 C6 C7 0.5(3)
B1 N2 C6 C7 -172.2(2)
C9 N2 C6 C5 -174.1(2)
B1 N2 C6 C5 13.2(3)
C4 C5 C6 N2 -5.8(3)
C4 C5 C6 C7 -178.9(2)
N2 C6 C7 C8 -0.8(3)
C5 C6 C7 C8 172.8(2)
N2 C6 C7 C21 -178.2(2)
C5 C6 C7 C21 -4.6(4)
C6 C7 C8 C9 0.8(3)
C21 C7 C8 C9 178.3(2)
C6 N2 C9 C8 0.0(3)
B1 N2 C9 C8 173.1(2)
C7 C8 C9 N2 -0.5(3)
C9 N2 B1 C17 -63.4(3)
C6 N2 B1 C17 108.1(3)
C9 N2 B1 C13 61.8(3)
C6 N2 B1 C13 -126.7(2)
C9 N2 B1 N1 179.4(2)
C6 N2 B1 N1 -9.1(3)
C1 N1 B1 N2 -179.6(2)
C4 N1 B1 N2 -1.3(3)
C1 N1 B1 C17 64.6(3)
C4 N1 B1 C17 -117.1(2)
C1 N1 B1 C13 -61.3(3)
C4 N1 B1 C13 117.0(2)
N2 B1 C13 C14 73.4(3)
C17 B1 C13 C14 -164.6(3)
N1 B1 C13 C14 -40.7(3)
B1 C13 C14 C15 -177.6(3)
C13 C14 C15 C16 -174.5(3)
N2 B1 C17 C18 -60.7(3)
C13 B1 C17 C18 175.9(3)
N1 B1 C17 C18 52.4(3)
B1 C17 C18 C19 172.4(3)
C17 C18 C19 C20 -179.5(5)
C6 C7 C21 C22 146.8(2)
C8 C7 C21 C22 -30.1(3)
C6 C7 C21 C26 -33.5(3)
C8 C7 C21 C26 149.6(2)
C26 C21 C22 C23 0.9(3)
C7 C21 C22 C23 -179.4(2)
C21 C22 C23 C24 0.7(3)
C22 C23 C24 C25 -1.6(3)
C22 C23 C24 C27 176.9(2)
C23 C24 C25 C26 0.8(3)
C27 C24 C25 C26 -177.7(2)
C24 C25 C26 C21 0.8(3)
C22 C21 C26 C25 -1.7(3)
C7 C21 C26 C25 178.6(2)
